data_1539126
loop_
_publ_author_name
'Stomberg, R.'

_publ_section_title
;
 The crystal structure of sodium pentafluoroperoxoniobate (V) dihydrate,
 Na2 (Nb F5 (O2)) (H2 O)2
;
_journal_name_full 'Acta Chemica Scandinavica, Series A: (28,1974-)'
_journal_page_first 489
_journal_page_last 495
_journal_volume 35
_journal_year 1981
_chemical_formula_sum 'F5 H4 Na2 Nb O4'
_chemical_name_systematic 'Na2 Nb F5 O2 (H2 O)2'
_space_group_IT_number 41
_symmetry_space_group_name_Hall 'A 2 -2ab'
_symmetry_space_group_name_H-M 'A e a 2'
_cell_angle_alpha 90
_cell_angle_beta 90
_cell_angle_gamma 90
_cell_formula_units_Z 4
_cell_length_a 10.361
_cell_length_b 10.263
_cell_length_c 6.89
_cell_volume 732.648
_citation_journal_id_ASTM ACAPCT
_cod_data_source_file Stomberg_ACAPCT_1981_16.cif
_cod_data_source_block H4F5Na2Nb1O4
_cod_original_cell_volume 732.6477
_cod_original_formula_sum 'H4 F5 Na2 Nb1 O4'
_cod_depositor_comments
;

2023-04-19
Space group name changed to comply with IUCR recomendations
                 miguel
;
_cod_original_sg_symbol_H-M 'A b a 2'
_cod_database_code 1539126

loop_
_symmetry_equiv_pos_as_xyz
x,y,z
-x,-y,z
-x+1/2,y+1/2,z
x+1/2,-y+1/2,z
x,y+1/2,z+1/2
-x,-y+1/2,z+1/2
-x+1/2,y+1,z+1/2
x+1/2,-y+1,z+1/2

loop_
_atom_site_label
_atom_site_type_symbol
_atom_site_fract_x
_atom_site_fract_y
_atom_site_fract_z
_atom_site_occupancy
_atom_site_U_iso_or_equiv
O1 O-1 0.0726 -0.0039 -0.2584 0.5 0.0
O3 O-2 0.2411 0.2581 0.2499 1 0.0
Nb1 Nb+5 0 0 0 1 0.0
F2 F-1 0 0 0.2884 1 0.0
F1 F-1 0.1858 -0.0022 0.0292 1 0.0
F3 F-1 0.0047 0.1884 0.0183 1 0.0
Na1 Na+1 0.3606 0.1345 0.007 1 0.0
O2 O-1 -0.0024 0.0687 -0.2657 0.5 0.0
